data_7044420
loop_
_publ_author_name
'Gatus, Mark'
'Bhadbhade, Mohan'
'Messerle, Barbara A.'

_publ_section_title
;
 Highly Versatile Heteroditopic Ligand Scaffolds for Accommodating Group
 8, 9 &amp; 11 Heterobimetallic Complexes
;
_journal_name_full 'Dalton Trans.'
_journal_paper_doi 10.1039/C7DT02854G
_journal_year 2017
_chemical_formula_moiety 'C50 H64 Cl Ir N6 O Rh, C24 H20 B'
_chemical_formula_sum 'C74 H84 B Cl Ir N6 O Rh'
_chemical_formula_weight 1414.93
_space_group_crystal_system monoclinic
_space_group_IT_number 14
_space_group_name_Hall '-P 2ybc'
_space_group_name_H-M_alt 'P 1 21/c 1'
_symmetry_Int_Tables_number 14
_symmetry_space_group_name_Hall '-P 2ybc'
_symmetry_space_group_name_H-M 'P 1 21/c 1'
_audit_creation_date 2014-05-28
_audit_creation_method
;
Olex2 1.2
(compiled 2014.03.20 svn.r2914 for OlexSys, GUI svn.r4816)
;
_audit_update_record
;
2016-12-16 deposited with the CCDC.
2017-10-05 downloaded from the CCDC.
;
_cell_angle_alpha 90
_cell_angle_beta 104.72(3)
_cell_angle_gamma 90
_cell_formula_units_Z 4
_cell_length_a 19.462(4)
_cell_length_b 23.367(5)
_cell_length_c 16.797(3)
_cell_volume 7388(3)
_computing_molecular_graphics 'Olex2 (Dolomanov et al., 2009)'
_computing_publication_material 'Olex2 (Dolomanov et al., 2009)'
_computing_structure_refinement 'olex2.refine (Bourhis et al., 2013)'
_diffrn_measured_fraction_theta_full 0.9763
_diffrn_measured_fraction_theta_max 0.9763
_diffrn_radiation_type 'Mo K\a'
_diffrn_radiation_wavelength 0.71073
_diffrn_reflns_av_R_equivalents 0.0857
_diffrn_reflns_av_unetI/netI 0.0455
_diffrn_reflns_limit_h_max 27
_diffrn_reflns_limit_h_min -27
_diffrn_reflns_limit_k_max 32
_diffrn_reflns_limit_k_min -32
_diffrn_reflns_limit_l_max 22
_diffrn_reflns_limit_l_min -22
_diffrn_reflns_number 155483
_diffrn_reflns_theta_full 25.0000
_diffrn_reflns_theta_max 25.00
_diffrn_reflns_theta_min 1.53
_exptl_absorpt_coefficient_mu 2.102
_exptl_crystal_density_diffrn 1.2720
_exptl_crystal_F_000 2879.7948
_refine_diff_density_max 1.6566
_refine_diff_density_min -1.7778
_refine_diff_density_rms 0.1188
_refine_ls_d_res_high 0.8409
_refine_ls_d_res_low 13.3385
_refine_ls_goodness_of_fit_ref 0.8077
_refine_ls_hydrogen_treatment constr
_refine_ls_matrix_type full
_refine_ls_number_constraints 142
_refine_ls_number_parameters 774
_refine_ls_number_reflns 12701
_refine_ls_number_restraints 0
_refine_ls_restrained_S_all 0.8077
_refine_ls_R_factor_all 0.0435
_refine_ls_R_factor_gt 0.0379
_refine_ls_shift/su_max 0.0005
_refine_ls_shift/su_mean 0.0000
_refine_ls_structure_factor_coef Fsqd
_refine_ls_weighting_details 'w=1/[\s^2^(Fo^2^)+(0.1042P)^2^+17.1794P] where P=(Fo^2^+2Fc^2^)/3'
_refine_ls_weighting_scheme calc
_refine_ls_wR_factor_gt 0.1095
_refine_ls_wR_factor_ref 0.1155
_reflns_Friedel_coverage 0.0
_reflns_limit_h_max 22
_reflns_limit_h_min -23
_reflns_limit_k_max 27
_reflns_limit_k_min 0
_reflns_limit_l_max 19
_reflns_limit_l_min 0
_reflns_number_gt 11171
_reflns_number_total 12701
_reflns_threshold_expression I>=2u(I)
_cod_data_source_file c7dt02854g2.cif
_cod_data_source_block Mark2_renamed
_cod_database_code 7044420
_olex2_refinement_description
;
1. Fixed Uiso
 At 1.2 times of:
  All C(H) groups, All C(H,H) groups
 At 1.5 times of:
  All C(H,H,H) groups
2.a Ternary CH refined with riding coordinates:
 C20(H20), C21(H21), C24(H24), C25(H25), C30(H30), C31(H31), C34(H34),
 C35(H35), C2'(H2')
2.b Secondary CH2 refined with riding coordinates:
 C22(H22a,H22b), C23(H23a,H23b), C26(H26a,H26b), C27(H27a,H27b), C32(H32a,
 H32b), C33(H33a,H33b), C36(H36a,H36b), C37(H37a,H37b)
2.c Aromatic/amide H refined with riding coordinates:
 C3'(H3'), C4'(H4'), C5'(H5'), C3*(H3*), C4*(H4*), C5*(H5*), C1(H1), C3(H3),
 C6(H6), C8(H8), C1B(H1B), C1C(H1C), C41(H41), C42(H42), C43(H43), C44(H44),
 C45(H45), C47(H47), C48(H48), C49(H49), C50(H50), C51(H51), C53(H53), C54(H54),
  C55(H55), C56(H56), C57(H57), C59(H59), C60(H60), C61(H61), C62(H62), C63(H63)
2.d Idealised Me refined as rotating group:
 C1D(H1Da,H1Db,H1Dc), C14A(H14a,H14b,H14c), C14B(H14d,H14e,H14f), C16A(H16a,
 H16b,H16c), C16B(H16d,H16e,H16f), C16C(H16g,H16h,H16i), C18A(H18a,H18b,H18c),
 C18B(H18d,H18e,H18f), C18C(H18g,H18h,H18i)
;

loop_
_space_group_symop_id
_space_group_symop_operation_xyz
1 x,y,z
2 -x,y+1/2,-z+1/2
3 -x,-y,-z
4 x,-y-1/2,z-1/2

loop_
_atom_site_label
_atom_site_type_symbol
_atom_site_fract_x
_atom_site_fract_y
_atom_site_fract_z
_atom_site_U_iso_or_equiv
_atom_site_adp_type
_atom_site_occupancy
_atom_site_refinement_flags_posn
Rh1 Rh 0.182040(16) 0.198508(12) 0.492123(19) 0.02163(9) Uani 1.000000 .
Cl1 Cl 0.13398(6) 0.28495(4) 0.42399(6) 0.0295(2) Uani 1.000000 .
C20 C 0.2420(3) 0.13036(18) 0.5594(3) 0.0322(10) Uani 1.000000 .
H20 H 0.2401(3) 0.12895(18) 0.6171(3) 0.0386(12) Uiso 1.000000 R
C21 C 0.1806(3) 0.10913(18) 0.5046(3) 0.0325(10) Uani 1.000000 .
H21 H 0.1447(3) 0.09567(18) 0.5320(3) 0.0390(12) Uiso 1.000000 R
C22 C 0.1760(3) 0.08008(19) 0.4233(3) 0.0384(11) Uani 1.000000 .
H22a H 0.1908(3) 0.04053(19) 0.4333(3) 0.0461(13) Uiso 1.000000 R
H22b H 0.1269(3) 0.08018(19) 0.3912(3) 0.0461(13) Uiso 1.000000 R
C23 C 0.2222(3) 0.10918(18) 0.3735(3) 0.0338(10) Uani 1.000000 .
H23a H 0.2705(3) 0.09491(18) 0.3917(3) 0.0406(12) Uiso 1.000000 R
H23b H 0.2043(3) 0.09968(18) 0.3158(3) 0.0406(12) Uiso 1.000000 R
C24 C 0.2224(2) 0.17374(18) 0.3839(3) 0.0293(9) Uani 1.000000 .
H24 H 0.2009(2) 0.19488(18) 0.3333(3) 0.0351(11) Uiso 1.000000 R
C25 C 0.2735(2) 0.20362(18) 0.4399(3) 0.0321(10) Uani 1.000000 .
H25 H 0.2824(2) 0.24208(18) 0.4214(3) 0.0385(12) Uiso 1.000000 R
C26 C 0.3355(3) 0.1786(2) 0.5026(3) 0.0414(11) Uani 1.000000 .
H26a H 0.3717(3) 0.1675(2) 0.4752(3) 0.0497(13) Uiso 1.000000 R
H26b H 0.3556(3) 0.2079(2) 0.5426(3) 0.0497(13) Uiso 1.000000 R
C27 C 0.3164(3) 0.1264(2) 0.5483(3) 0.0404(11) Uani 1.000000 .
H27a H 0.3499(3) 0.1234(2) 0.6018(3) 0.0485(13) Uiso 1.000000 R
H27b H 0.3206(3) 0.0920(2) 0.5175(3) 0.0485(13) Uiso 1.000000 R
Ir1 Ir 0.107962(8) 0.531165(6) 0.614962(10) 0.02619(8) Uani 1.000000 .
C30 C 0.1577(3) 0.5512(2) 0.7387(3) 0.0330(10) Uani 1.000000 .
H30 H 0.1688(3) 0.5177(2) 0.7748(3) 0.0396(12) Uiso 1.000000 R
C31 C 0.0857(2) 0.56831(18) 0.7210(3) 0.0323(10) Uani 1.000000 .
H31 H 0.0563(2) 0.54416(18) 0.7469(3) 0.0387(12) Uiso 1.000000 R
C32 C 0.0612(3) 0.63044(19) 0.7099(3) 0.0361(10) Uani 1.000000 .
H32a H 0.0187(3) 0.63477(19) 0.7294(3) 0.0433(12) Uiso 1.000000 R
H32b H 0.0978(3) 0.65469(19) 0.7435(3) 0.0433(12) Uiso 1.000000 R
C33 C 0.0455(3) 0.65063(18) 0.6204(3) 0.0361(10) Uani 1.000000 .
H33a H -0.0050(3) 0.64718(18) 0.5951(3) 0.0433(12) Uiso 1.000000 R
H33b H 0.0583(3) 0.69067(18) 0.6191(3) 0.0433(12) Uiso 1.000000 R
C34 C 0.0862(2) 0.61599(17) 0.5715(3) 0.0296(9) Uani 1.000000 .
H34 H 0.0667(2) 0.61858(17) 0.5118(3) 0.0356(11) Uiso 1.000000 R
C35 C 0.1598(2) 0.60772(17) 0.5951(3) 0.0313(10) Uani 1.000000 .
H35 H 0.1820(2) 0.60578(17) 0.5490(3) 0.0376(11) Uiso 1.000000 R
C36 C 0.2072(3) 0.6336(2) 0.6735(3) 0.0400(11) Uani 1.000000 .
H36a H 0.2524(3) 0.6446(2) 0.6637(3) 0.0480(13) Uiso 1.000000 R
H36b H 0.1849(3) 0.6677(2) 0.6883(3) 0.0480(13) Uiso 1.000000 R
C37 C 0.2198(3) 0.5909(2) 0.7442(3) 0.0405(11) Uani 1.000000 .
H37a H 0.2291(3) 0.6116(2) 0.7958(3) 0.0486(13) Uiso 1.000000 R
H37b H 0.2617(3) 0.5683(2) 0.7442(3) 0.0486(13) Uiso 1.000000 R
N1 N 0.11587(17) 0.44436(13) 0.4806(2) 0.0227(7) Uani 1.000000 .
N2 N 0.10232(18) 0.49996(13) 0.4967(2) 0.0243(7) Uani 1.000000 .
C3' C 0.0892(2) 0.52621(17) 0.4237(3) 0.0289(9) Uani 1.000000 .
H3' H 0.0770(2) 0.56461(17) 0.4152(3) 0.0347(11) Uiso 1.000000 R
C4' C 0.0964(2) 0.48828(19) 0.3616(3) 0.0317(9) Uani 1.000000 .
H4' H 0.0907(2) 0.49641(19) 0.3061(3) 0.0381(11) Uiso 1.000000 R
C5' C 0.1135(2) 0.43670(17) 0.4002(3) 0.0274(9) Uani 1.000000 .
H5' H 0.1220(2) 0.40266(17) 0.3757(3) 0.0328(11) Uiso 1.000000 R
N3 N 0.10095(17) 0.40147(15) 0.6037(2) 0.0237(7) Uani 1.000000 .
N4 N 0.09263(18) 0.44803(14) 0.6496(2) 0.0243(7) Uani 1.000000 .
C3* C 0.0584(2) 0.42820(19) 0.7042(3) 0.0295(9) Uani 1.000000 .
H3* H 0.0459(2) 0.45030(19) 0.7443(3) 0.0353(11) Uiso 1.000000 R
C4* C 0.0445(2) 0.37010(19) 0.6923(3) 0.0333(10) Uani 1.000000 .
H4* H 0.0210(2) 0.34666(19) 0.7214(3) 0.0399(12) Uiso 1.000000 R
C5* C 0.0725(2) 0.35461(18) 0.6290(3) 0.0293(9) Uani 1.000000 .
H5* H 0.0721(2) 0.31800(18) 0.6072(3) 0.0352(11) Uiso 1.000000 R
C2' C 0.1455(2) 0.40326(16) 0.5450(3) 0.0238(8) Uani 1.000000 .
H2' H 0.1420(2) 0.36554(16) 0.5188(3) 0.0285(10) Uiso 1.000000 R
O1 O 0.22576(14) 0.32161(11) 0.64348(17) 0.0226(6) Uani 1.000000 .
C1 C 0.3613(2) 0.23746(18) 0.7899(3) 0.0267(9) Uani 1.000000 .
H1 H 0.4090(2) 0.23964(18) 0.8182(3) 0.0321(10) Uiso 1.000000 R
C2 C 0.3226(2) 0.18994(17) 0.8033(3) 0.0279(9) Uani 1.000000 .
C3 C 0.2520(2) 0.18783(17) 0.7589(2) 0.0238(8) Uani 1.000000 .
H3 H 0.2241(2) 0.15693(17) 0.7662(2) 0.0286(10) Uiso 1.000000 R
C4 C 0.2220(2) 0.23056(16) 0.7040(2) 0.0225(8) Uani 1.000000 .
C5 C 0.2235(2) 0.41351(16) 0.5852(2) 0.0214(8) Uani 1.000000 .
C6 C 0.2588(2) 0.46226(16) 0.5681(3) 0.0238(8) Uani 1.000000 .
H6 H 0.2331(2) 0.49039(16) 0.5340(3) 0.0286(10) Uiso 1.000000 R
C7 C 0.3314(2) 0.46982(16) 0.6005(3) 0.0271(9) Uani 1.000000 .
C8 C 0.3677(2) 0.42731(18) 0.6521(3) 0.0273(9) Uani 1.000000 .
H8 H 0.4159(2) 0.43252(18) 0.6761(3) 0.0327(10) Uiso 1.000000 R
C9 C 0.3797(2) 0.33141(17) 0.7247(3) 0.0257(8) Uani 1.000000 .
C10 C 0.3327(2) 0.28190(17) 0.7367(3) 0.0249(8) Uani 1.000000 .
C11 C 0.2613(2) 0.27841(16) 0.6942(2) 0.0219(8) Uani 1.000000 .
C12 C 0.2632(2) 0.37050(16) 0.6346(2) 0.0220(8) Uani 1.000000 .
C13 C 0.3355(2) 0.37707(17) 0.6697(2) 0.0239(8) Uani 1.000000 .
C15 C 0.3564(2) 0.14183(18) 0.8623(3) 0.0305(9) Uani 1.000000 .
C17 C 0.3716(2) 0.52232(18) 0.5805(3) 0.0328(10) Uani 1.000000 .
N5 N 0.14881(17) 0.22369(13) 0.6591(2) 0.0203(7) Uani 1.000000 .
N6 N 0.05480(18) 0.20265(13) 0.5666(2) 0.0238(7) Uani 1.000000 .
C1A C 0.1254(2) 0.20965(15) 0.5779(2) 0.0234(8) Uani 1.000000 .
C1B C 0.0930(2) 0.22328(16) 0.6973(2) 0.0227(8) Uani 1.000000 .
H1B H 0.0959(2) 0.23067(16) 0.7525(2) 0.0273(10) Uiso 1.000000 R
C1C C 0.0341(2) 0.20996(16) 0.6381(3) 0.0249(8) Uani 1.000000 .
H1C H -0.0118(2) 0.20642(16) 0.6446(3) 0.0299(10) Uiso 1.000000 R
C1D C 0.0060(2) 0.1865(2) 0.4887(3) 0.0342(10) Uani 1.000000 .
H1Da H 0.0049(14) 0.1456(2) 0.4835(10) 0.0513(15) Uiso 1.000000 GR
H1Db H -0.0407(4) 0.2004(12) 0.4872(9) 0.0513(15) Uiso 1.000000 GR
H1Dc H 0.0218(10) 0.2030(12) 0.4440(3) 0.0513(15) Uiso 1.000000 GR
C14A C 0.4150(3) 0.3584(2) 0.8094(3) 0.0390(11) Uani 1.000000 .
H14a H 0.4432(15) 0.3300(5) 0.8444(8) 0.0585(17) Uiso 1.000000 GR
H14b H 0.4448(15) 0.3896(10) 0.8021(4) 0.0585(17) Uiso 1.000000 GR
H14c H 0.3788(3) 0.3722(14) 0.8342(10) 0.0585(17) Uiso 1.000000 GR
C14B C 0.4367(2) 0.3092(2) 0.6839(3) 0.0369(11) Uani 1.000000 .
H14d H 0.4658(12) 0.3405(3) 0.675(2) 0.0553(16) Uiso 1.000000 GR
H14e H 0.4659(12) 0.2814(11) 0.7192(10) 0.0553(16) Uiso 1.000000 GR
H14f H 0.4142(2) 0.2917(13) 0.6321(10) 0.0553(16) Uiso 1.000000 GR
C16A C 0.3021(4) 0.1068(5) 0.8882(7) 0.141(5) Uani 1.000000 .
H16a H 0.282(4) 0.079(3) 0.846(3) 0.212(8) Uiso 1.000000 GR
H16b H 0.3240(13) 0.087(4) 0.938(4) 0.212(8) Uiso 1.000000 GR
H16c H 0.265(3) 0.1312(6) 0.897(6) 0.212(8) Uiso 1.000000 GR
C16B C 0.3951(6) 0.1040(4) 0.8186(5) 0.115(4) Uani 1.000000 .
H16d H 0.410(4) 0.0702(17) 0.851(3) 0.172(6) Uiso 1.000000 GR
H16e H 0.3645(14) 0.093(3) 0.766(2) 0.172(6) Uiso 1.000000 GR
H16f H 0.436(2) 0.1237(14) 0.810(5) 0.172(6) Uiso 1.000000 GR
C16C C 0.4016(6) 0.1652(3) 0.9409(5) 0.129(5) Uani 1.000000 .
H16g H 0.411(4) 0.1356(12) 0.9819(18) 0.193(7) Uiso 1.000000 GR
H16h H 0.446(2) 0.179(4) 0.9320(15) 0.193(7) Uiso 1.000000 GR
H16i H 0.377(2) 0.196(3) 0.959(3) 0.193(7) Uiso 1.000000 GR
C18A C 0.3250(3) 0.5591(2) 0.5133(4) 0.0508(14) Uani 1.000000 .
H18a H 0.2849(12) 0.5728(15) 0.5313(11) 0.076(2) Uiso 1.000000 GR
H18b H 0.3520(7) 0.5911(10) 0.5019(19) 0.076(2) Uiso 1.000000 GR
H18c H 0.3086(19) 0.5367(6) 0.4642(9) 0.076(2) Uiso 1.000000 GR
C18B C 0.4362(2) 0.50397(19) 0.5520(3) 0.0335(10) Uani 1.000000 .
H18d H 0.4596(11) 0.5372(2) 0.538(2) 0.0503(15) Uiso 1.000000 GR
H18e H 0.4683(9) 0.4834(13) 0.5954(8) 0.0503(15) Uiso 1.000000 GR
H18f H 0.4215(3) 0.4797(12) 0.5046(13) 0.0503(15) Uiso 1.000000 GR
C18C C 0.3960(3) 0.5587(2) 0.6590(3) 0.0436(12) Uani 1.000000 .
H18g H 0.4239(18) 0.5356(5) 0.7026(8) 0.0654(18) Uiso 1.000000 GR
H18h H 0.4242(18) 0.5902(10) 0.6486(8) 0.0654(18) Uiso 1.000000 GR
H18i H 0.3552(3) 0.5731(14) 0.6748(14) 0.0654(18) Uiso 1.000000 GR
B1 B 0.1891(3) 0.5864(2) 0.1735(3) 0.0346(11) Uani 1.000000 .
C40 C 0.2735(3) 0.56700(19) 0.2003(3) 0.0384(11) Uani 1.000000 .
C41 C 0.3256(3) 0.5894(2) 0.2654(4) 0.0481(13) Uani 1.000000 .
H41 H 0.3118(3) 0.6160(2) 0.2996(4) 0.0578(16) Uiso 1.000000 R
C42 C 0.3964(3) 0.5746(3) 0.2822(4) 0.0600(16) Uani 1.000000 .
H42 H 0.4288(3) 0.5906(3) 0.3271(4) 0.0720(19) Uiso 1.000000 R
C43 C 0.4194(3) 0.5356(2) 0.2317(5) 0.0588(17) Uani 1.000000 .
H43 H 0.4670(3) 0.5253(2) 0.2422(5) 0.071(2) Uiso 1.000000 R
C44 C 0.3699(3) 0.5126(2) 0.1658(4) 0.0532(14) Uani 1.000000 .
H44 H 0.3843(3) 0.4872(2) 0.1306(4) 0.0639(17) Uiso 1.000000 R
C45 C 0.2984(3) 0.5272(2) 0.1514(4) 0.0438(12) Uani 1.000000 .
H45 H 0.2658(3) 0.5100(2) 0.1077(4) 0.0525(15) Uiso 1.000000 R
C46 C 0.1349(3) 0.53158(18) 0.1637(3) 0.0331(10) Uani 1.000000 .
C47 C 0.0613(3) 0.54111(19) 0.1337(3) 0.0370(11) Uani 1.000000 .
H47 H 0.0453(3) 0.57839(19) 0.1216(3) 0.0444(13) Uiso 1.000000 R
C48 C 0.0115(3) 0.4970(2) 0.1216(3) 0.0355(10) Uani 1.000000 .
H48 H -0.0366(3) 0.5048(2) 0.1005(3) 0.0426(12) Uiso 1.000000 R
C49 C 0.0344(3) 0.4416(2) 0.1411(3) 0.0355(10) Uani 1.000000 .
H49 H 0.0018(3) 0.4117(2) 0.1334(3) 0.0425(12) Uiso 1.000000 R
C50 C 0.1056(3) 0.43107(19) 0.1721(3) 0.0372(11) Uani 1.000000 .
H50 H 0.1211(3) 0.39390(19) 0.1861(3) 0.0446(13) Uiso 1.000000 R
C51 C 0.1544(3) 0.47516(18) 0.1827(3) 0.0333(10) Uani 1.000000 .
H51 H 0.2023(3) 0.46665(18) 0.2035(3) 0.0400(12) Uiso 1.000000 R
C52 C 0.1804(3) 0.61759(19) 0.0839(3) 0.0344(10) Uani 1.000000 .
C53 C 0.2079(3) 0.6726(2) 0.0775(3) 0.0424(11) Uani 1.000000 .
H53 H 0.2273(3) 0.6927(2) 0.1257(3) 0.0509(14) Uiso 1.000000 R
C54 C 0.2075(3) 0.6979(2) 0.0049(3) 0.0491(13) Uani 1.000000 .
H54 H 0.2265(3) 0.7344(2) 0.0042(3) 0.0589(16) Uiso 1.000000 R
C55 C 0.1786(3) 0.6691(2) -0.0691(3) 0.0476(13) Uani 1.000000 .
H55 H 0.1779(3) 0.6861(2) -0.1193(3) 0.0571(15) Uiso 1.000000 R
C56 C 0.1513(3) 0.6151(2) -0.0662(3) 0.0432(12) Uani 1.000000 .
H56 H 0.1321(3) 0.5952(2) -0.1148(3) 0.0518(14) Uiso 1.000000 R
C57 C 0.1521(3) 0.5903(2) 0.0084(3) 0.0391(11) Uani 1.000000 .
H57 H 0.1331(3) 0.5539(2) 0.0087(3) 0.0469(13) Uiso 1.000000 R
C58 C 0.1669(3) 0.62937(18) 0.2398(3) 0.0354(10) Uani 1.000000 .
C59 C 0.1860(3) 0.6176(2) 0.3239(3) 0.0412(11) Uani 1.000000 .
H59 H 0.2131(3) 0.5852(2) 0.3422(3) 0.0495(14) Uiso 1.000000 R
C60 C 0.1667(3) 0.6520(2) 0.3813(3) 0.0455(12) Uani 1.000000 .
H60 H 0.1831(3) 0.6435(2) 0.4370(3) 0.0546(15) Uiso 1.000000 R
C61 C 0.1231(3) 0.6989(2) 0.3568(3) 0.0435(12) Uani 1.000000 .
H61 H 0.1087(3) 0.7214(2) 0.3953(3) 0.0522(14) Uiso 1.000000 R
C62 C 0.1013(3) 0.7117(2) 0.2738(3) 0.0426(12) Uani 1.000000 .
H62 H 0.0717(3) 0.7429(2) 0.2560(3) 0.0512(14) Uiso 1.000000 R
C63 C 0.1233(3) 0.67801(19) 0.2173(3) 0.0369(10) Uani 1.000000 .
H63 H 0.1088(3) 0.68787(19) 0.1619(3) 0.0443(13) Uiso 1.000000 R

loop_
_atom_site_aniso_label
_atom_site_aniso_U_11
_atom_site_aniso_U_22
_atom_site_aniso_U_33
_atom_site_aniso_U_12
_atom_site_aniso_U_13
_atom_site_aniso_U_23
Rh1 0.03044(17) 0.01628(15) 0.01977(17) 0.00072(11) 0.00932(12) 0.00103(11)
Cl1 0.0465(6) 0.0195(4) 0.0236(5) 0.0062(4) 0.0107(4) 0.0022(4)
C20 0.048(3) 0.023(2) 0.029(2) 0.0081(19) 0.0162(19) 0.0048(17)
C21 0.047(3) 0.019(2) 0.035(3) -0.0015(18) 0.017(2) 0.0021(17)
C22 0.056(3) 0.023(2) 0.042(3) -0.002(2) 0.022(2) -0.0036(19)
C23 0.045(3) 0.028(2) 0.031(3) -0.0006(19) 0.014(2) -0.0063(18)
C24 0.040(2) 0.028(2) 0.023(2) 0.0035(18) 0.0139(18) 0.0005(17)
C25 0.038(2) 0.027(2) 0.037(3) -0.0002(18) 0.020(2) 0.0005(18)
C26 0.037(3) 0.046(3) 0.041(3) -0.001(2) 0.012(2) -0.012(2)
C27 0.046(3) 0.040(3) 0.035(3) 0.014(2) 0.009(2) -0.001(2)
Ir1 0.03184(11) 0.02022(11) 0.02750(12) 0.00209(6) 0.00935(7) -0.00039(6)
C30 0.047(3) 0.032(2) 0.021(2) 0.001(2) 0.0096(19) -0.0061(17)
C31 0.038(2) 0.027(2) 0.035(3) 0.0007(18) 0.0154(19) -0.0106(18)
C32 0.048(3) 0.024(2) 0.041(3) 0.0005(19) 0.020(2) -0.0067(19)
C33 0.038(2) 0.022(2) 0.049(3) 0.0019(18) 0.013(2) -0.0019(19)
C34 0.042(2) 0.024(2) 0.025(2) -0.0016(18) 0.0123(18) 0.0007(16)
C35 0.046(3) 0.0182(19) 0.035(3) -0.0035(17) 0.020(2) 0.0007(17)
C36 0.039(3) 0.030(2) 0.053(3) -0.0077(19) 0.015(2) -0.014(2)
C37 0.044(3) 0.042(3) 0.036(3) -0.000(2) 0.011(2) -0.011(2)
N1 0.0286(17) 0.0154(15) 0.0237(19) 0.0007(13) 0.0061(14) 0.0005(13)
N2 0.0293(18) 0.0152(15) 0.0277(19) 0.0015(13) 0.0057(14) -0.0021(13)
C3' 0.038(2) 0.022(2) 0.025(2) 0.0029(17) 0.0047(18) 0.0029(16)
C4' 0.043(3) 0.028(2) 0.023(2) 0.0018(19) 0.0067(18) 0.0044(17)
C5' 0.035(2) 0.022(2) 0.024(2) -0.0011(16) 0.0056(17) -0.0010(16)
N3 0.0246(17) 0.0229(17) 0.0240(18) 0.0006(13) 0.0068(13) -0.0005(13)
N4 0.0314(18) 0.0236(17) 0.0183(18) 0.0045(14) 0.0072(14) 0.0040(13)
C3* 0.032(2) 0.031(2) 0.028(2) 0.0077(18) 0.0131(18) 0.0052(18)
C4* 0.032(2) 0.031(2) 0.041(3) 0.0038(18) 0.0168(19) 0.0111(19)
C5* 0.026(2) 0.022(2) 0.039(3) 0.0007(16) 0.0069(18) 0.0086(17)
C2' 0.026(2) 0.0157(18) 0.030(2) 0.0001(15) 0.0078(16) -0.0004(15)
O1 0.0239(14) 0.0181(13) 0.0247(15) -0.0007(11) 0.0041(11) 0.0048(11)
C1 0.024(2) 0.028(2) 0.027(2) 0.0051(17) 0.0069(16) 0.0036(17)
C2 0.036(2) 0.023(2) 0.025(2) 0.0056(17) 0.0089(17) 0.0039(16)
C3 0.031(2) 0.0199(18) 0.023(2) -0.0009(16) 0.0105(16) 0.0002(15)
C4 0.026(2) 0.0217(19) 0.020(2) 0.0003(15) 0.0061(15) -0.0020(15)
C5 0.0251(19) 0.0196(18) 0.020(2) -0.0005(15) 0.0072(15) -0.0021(15)
C6 0.028(2) 0.0182(19) 0.027(2) 0.0001(15) 0.0104(17) 0.0020(15)
C7 0.032(2) 0.024(2) 0.029(2) -0.0027(16) 0.0140(18) -0.0005(16)
C8 0.025(2) 0.027(2) 0.031(2) -0.0051(16) 0.0091(17) -0.0014(17)
C9 0.024(2) 0.025(2) 0.026(2) -0.0010(16) 0.0049(16) 0.0059(16)
C10 0.026(2) 0.025(2) 0.025(2) 0.0016(16) 0.0097(16) 0.0016(16)
C11 0.0248(19) 0.0202(18) 0.022(2) 0.0040(15) 0.0081(15) -0.0010(15)
C12 0.0236(19) 0.0218(19) 0.023(2) -0.0024(15) 0.0100(15) 0.0003(15)
C13 0.026(2) 0.024(2) 0.023(2) -0.0014(16) 0.0071(16) 0.0010(16)
C15 0.040(2) 0.026(2) 0.024(2) 0.0067(18) 0.0050(18) 0.0059(17)
C17 0.030(2) 0.024(2) 0.047(3) -0.0057(17) 0.015(2) 0.0033(19)
N5 0.0237(16) 0.0172(15) 0.0205(17) -0.0017(12) 0.0066(13) 0.0015(12)
N6 0.0274(18) 0.0186(16) 0.0244(19) -0.0023(13) 0.0044(14) -0.0005(13)
C1A 0.033(2) 0.0135(17) 0.023(2) 0.0022(15) 0.0075(17) 0.0018(15)
C1B 0.031(2) 0.0169(18) 0.023(2) -0.0010(15) 0.0112(16) -0.0011(15)
C1C 0.030(2) 0.0205(19) 0.027(2) -0.0002(16) 0.0123(17) 0.0024(16)
C1D 0.032(2) 0.035(2) 0.033(3) -0.0089(19) 0.0031(18) -0.0045(19)
C14A 0.040(3) 0.036(2) 0.035(3) -0.013(2) -0.003(2) 0.003(2)
C14B 0.030(2) 0.034(2) 0.050(3) 0.0037(19) 0.018(2) 0.013(2)
C16A 0.062(5) 0.154(9) 0.197(11) 0.014(5) 0.013(6) 0.161(9)
C16B 0.191(10) 0.096(6) 0.076(5) 0.114(7) 0.066(6) 0.046(4)
C16C 0.229(12) 0.039(4) 0.059(5) 0.010(5) -0.073(6) 0.011(3)
C18A 0.037(3) 0.039(3) 0.075(4) -0.007(2) 0.014(3) 0.025(3)
C18B 0.032(2) 0.029(2) 0.042(3) -0.0068(18) 0.015(2) -0.0016(19)
C18C 0.052(3) 0.025(2) 0.063(3) -0.013(2) 0.031(3) -0.010(2)
B1 0.039(3) 0.027(2) 0.036(3) 0.000(2) 0.006(2) 0.000(2)
C40 0.044(3) 0.026(2) 0.043(3) -0.0029(19) 0.008(2) 0.005(2)
C41 0.043(3) 0.036(3) 0.059(4) -0.002(2) 0.001(2) -0.007(2)
C42 0.049(3) 0.045(3) 0.073(4) -0.005(3) -0.007(3) -0.006(3)
C43 0.039(3) 0.049(3) 0.082(5) -0.001(2) 0.002(3) -0.001(3)
C44 0.050(3) 0.042(3) 0.071(4) -0.001(2) 0.020(3) -0.008(3)
C45 0.041(3) 0.036(3) 0.051(3) -0.000(2) 0.004(2) -0.004(2)
C46 0.040(3) 0.028(2) 0.031(3) -0.0002(18) 0.010(2) -0.0004(17)
C47 0.045(3) 0.024(2) 0.041(3) 0.0015(19) 0.008(2) 0.0042(19)
C48 0.038(2) 0.032(2) 0.036(3) -0.0014(19) 0.0076(19) 0.0001(19)
C49 0.046(3) 0.029(2) 0.036(3) -0.0053(19) 0.019(2) -0.0071(19)
C50 0.049(3) 0.026(2) 0.040(3) 0.006(2) 0.017(2) -0.0040(19)
C51 0.038(3) 0.029(2) 0.034(3) 0.0016(18) 0.011(2) -0.0018(18)
C52 0.039(2) 0.030(2) 0.036(3) 0.0003(19) 0.012(2) 0.0001(19)
C53 0.050(3) 0.039(3) 0.036(3) -0.004(2) 0.005(2) -0.003(2)
C54 0.067(4) 0.033(3) 0.046(3) -0.008(2) 0.012(3) 0.008(2)
C55 0.068(4) 0.044(3) 0.033(3) -0.002(3) 0.018(2) 0.010(2)
C56 0.045(3) 0.047(3) 0.036(3) -0.001(2) 0.009(2) 0.000(2)
C57 0.037(2) 0.037(3) 0.043(3) -0.001(2) 0.009(2) -0.005(2)
C58 0.044(3) 0.023(2) 0.040(3) -0.0043(19) 0.012(2) 0.0012(18)
C59 0.052(3) 0.029(2) 0.040(3) 0.004(2) 0.008(2) 0.007(2)
C60 0.069(4) 0.035(3) 0.032(3) -0.005(2) 0.013(2) 0.000(2)
C61 0.058(3) 0.032(2) 0.044(3) -0.006(2) 0.020(2) -0.006(2)
C62 0.049(3) 0.027(2) 0.052(3) 0.003(2) 0.012(2) 0.001(2)
C63 0.049(3) 0.029(2) 0.032(3) -0.002(2) 0.011(2) 0.0017(19)

loop_
_atom_type_symbol
_atom_type_scat_dispersion_real
_atom_type_scat_dispersion_imag
_atom_type_scat_Cromer_Mann_a1
_atom_type_scat_Cromer_Mann_a2
_atom_type_scat_Cromer_Mann_a3
_atom_type_scat_Cromer_Mann_a4
_atom_type_scat_Cromer_Mann_b1
_atom_type_scat_Cromer_Mann_b2
_atom_type_scat_Cromer_Mann_b3
_atom_type_scat_Cromer_Mann_b4
_atom_type_scat_Cromer_Mann_c
_atom_type_scat_source
_atom_type_scat_dispersion_source
C 0.00347 0.00161 2.31000 1.02000 1.58860 0.86500 20.84390 10.20750 0.56870 51.65120 0.215599998832 'International Tables Volume C Table 6.1.1.4 (pp. 500-502)' 'Henke, Gullikson and Davis, At. Data and Nucl. Data Tables, 1993, 54, 2'
B 0.00141 0.00067 2.05450 1.33260 1.09790 0.70680 23.21850 1.02100 60.34980 0.14030 -0.193200007081 'International Tables Volume C Table 6.1.1.4 (pp. 500-502)' 'Henke, Gullikson and Davis, At. Data and Nucl. Data Tables, 1993, 54, 2'
Cl 0.14873 0.16029 11.46040 7.19640 6.25560 1.64550 0.01040 1.16620 18.51940 47.77840 -9.55739974976 'International Tables Volume C Table 6.1.1.4 (pp. 500-502)' 'Henke, Gullikson and Davis, At. Data and Nucl. Data Tables, 1993, 54, 2'
H 0.00000 0.00000 0.49300 0.32291 0.14019 0.04081 10.51090 26.12570 3.14236 57.79970 0.0030380000826 'International Tables Volume C Table 6.1.1.4 (pp. 500-502)' 'Henke, Gullikson and Davis, At. Data and Nucl. Data Tables, 1993, 54, 2'
Ir -1.30390 7.98110 27.30490 16.72960 15.61150 5.83377 1.59279 8.86553 0.41792 45.00110 11.4722003937 'International Tables Volume C Table 6.1.1.4 (pp. 500-502)' 'Henke, Gullikson and Davis, At. Data and Nucl. Data Tables, 1993, 54, 2'
O 0.01158 0.00611 3.04850 2.28680 1.54630 0.86700 13.27710 5.70110 0.32390 32.90890 0.250800013542 'International Tables Volume C Table 6.1.1.4 (pp. 500-502)' 'Henke, Gullikson and Davis, At. Data and Nucl. Data Tables, 1993, 54, 2'
N 0.00653 0.00323 12.21260 3.13220 2.01250 1.16630 0.00570 9.89330 28.99750 0.58260 -11.5290002823 'International Tables Volume C Table 6.1.1.4 (pp. 500-502)' 'Henke, Gullikson and Davis, At. Data and Nucl. Data Tables, 1993, 54, 2'
Rh -1.11611 0.93962 19.29570 14.35010 4.73425 1.28918 0.75154 8.21758 25.87490 98.60620 5.32800006866 'International Tables Volume C Table 6.1.1.4 (pp. 500-502)' 'Henke, Gullikson and Davis, At. Data and Nucl. Data Tables, 1993, 54, 2'

loop_
_geom_angle_atom_site_label_1
_geom_angle_atom_site_label_2
_geom_angle_atom_site_label_3
_geom_angle
C20 Rh1 Cl1 169.65(13)
C21 Rh1 Cl1 150.94(13)
C21 Rh1 C20 38.75(18)
C24 Rh1 Cl1 90.29(11)
C24 Rh1 C20 88.82(16)
C24 Rh1 C21 80.79(16)
C25 Rh1 Cl1 91.21(12)
C25 Rh1 C20 82.00(17)
C25 Rh1 C21 97.35(17)
C25 Rh1 C24 36.24(17)
C1A Rh1 Cl1 90.82(11)
C1A Rh1 C20 92.43(16)
C1A Rh1 C21 91.89(16)
C1A Rh1 C24 166.65(16)
C1A Rh1 C25 156.99(17)
C21 C20 Rh1 69.8(2)
C27 C20 Rh1 113.3(3)
C27 C20 C21 125.6(4)
C20 C21 Rh1 71.5(2)
C22 C21 Rh1 110.9(3)
C22 C21 C20 126.8(4)
C23 C22 C21 112.7(4)
C24 C23 C22 111.3(4)
C23 C24 Rh1 111.1(3)
C25 C24 Rh1 69.8(2)
C25 C24 C23 124.3(4)
C24 C25 Rh1 74.0(3)
C26 C25 Rh1 106.7(3)
C26 C25 C24 126.5(4)
C27 C26 C25 114.0(4)
C26 C27 C20 111.9(4)
C31 Ir1 C30 39.01(18)
C34 Ir1 C30 97.64(17)
C34 Ir1 C31 80.85(17)
C35 Ir1 C30 81.37(18)
C35 Ir1 C31 89.62(17)
C35 Ir1 C34 38.52(17)
N2 Ir1 C30 155.87(16)
N2 Ir1 C31 165.11(15)
N2 Ir1 C34 92.38(15)
N2 Ir1 C35 93.29(15)
N4 Ir1 C30 89.69(16)
N4 Ir1 C31 94.19(16)
N4 Ir1 C34 160.80(15)
N4 Ir1 C35 160.64(16)
N4 Ir1 N2 87.89(13)
C31 C30 Ir1 71.0(2)
C37 C30 Ir1 110.9(3)
C37 C30 C31 125.2(4)
C30 C31 Ir1 70.0(2)
C32 C31 Ir1 114.3(3)
C32 C31 C30 123.8(4)
C33 C32 C31 113.0(4)
C34 C33 C32 111.5(4)
C33 C34 Ir1 113.6(3)
C35 C34 Ir1 70.9(2)
C35 C34 C33 124.0(4)
C34 C35 Ir1 70.6(2)
C36 C35 Ir1 113.9(3)
C36 C35 C34 122.7(4)
C37 C36 C35 110.8(4)
C36 C37 C30 112.8(4)
C5' N1 N2 111.4(3)
C2' N1 N2 122.7(3)
C2' N1 C5' 124.3(3)
N1 N2 Ir1 123.6(2)
C3' N2 Ir1 131.5(3)
C3' N2 N1 104.8(3)
C4' C3' N2 111.1(4)
C5' C4' C3' 105.2(4)
C4' C5' N1 107.4(4)
C5* N3 N4 110.6(3)
C2' N3 N4 122.0(3)
C2' N3 C5* 126.6(3)
N3 N4 Ir1 122.8(2)
C3* N4 Ir1 130.3(3)
C3* N4 N3 105.1(3)
C4* C3* N4 110.5(4)
C5* C4* C3* 105.7(4)
C4* C5* N3 108.0(4)
N3 C2' N1 109.2(3)
C5 C2' N1 113.0(3)
C5 C2' N3 113.6(3)
C12 O1 C11 118.2(3)
C10 C1 C2 123.8(4)
C3 C2 C1 116.3(4)
C15 C2 C1 122.0(4)
C15 C2 C3 121.7(4)
C4 C3 C2 121.7(4)
C11 C4 C3 120.6(4)
N5 C4 C3 117.5(3)
N5 C4 C11 121.9(3)
C6 C5 C2' 121.8(4)
C12 C5 C2' 119.3(3)
C12 C5 C6 118.6(4)
C7 C6 C5 121.8(4)
C8 C7 C6 117.3(4)
C17 C7 C6 122.6(4)
C17 C7 C8 120.0(4)
C13 C8 C7 123.3(4)
C13 C9 C10 110.3(3)
C14A C9 C10 109.2(3)
C14A C9 C13 108.8(3)
C14B C9 C10 109.2(3)
C14B C9 C13 109.1(3)
C14B C9 C14A 110.3(4)
C9 C10 C1 119.9(4)
C11 C10 C1 117.9(4)
C11 C10 C9 122.2(4)
C4 C11 O1 117.1(3)
C10 C11 O1 123.2(3)
C10 C11 C4 119.6(4)
C5 C12 O1 115.3(3)
C13 C12 O1 123.4(3)
C13 C12 C5 121.2(3)
C9 C13 C8 120.1(3)
C12 C13 C8 117.6(4)
C12 C13 C9 122.3(3)
C16A C15 C2 112.0(4)
C16B C15 C2 107.9(4)
C16B C15 C16A 107.9(8)
C16C C15 C2 111.3(4)
C16C C15 C16A 104.2(7)
C16C C15 C16B 113.5(7)
C18A C17 C7 111.8(4)
C18B C17 C7 110.6(4)
C18B C17 C18A 108.1(4)
C18C C17 C7 108.5(4)
C18C C17 C18A 108.6(4)
C18C C17 C18B 109.1(4)
C1A N5 C4 125.8(3)
C1B N5 C4 122.8(3)
C1B N5 C1A 111.0(3)
C1C N6 C1A 112.1(3)
C1D N6 C1A 124.5(4)
C1D N6 C1C 123.4(4)
N5 C1A Rh1 129.3(3)
N6 C1A Rh1 126.8(3)
N6 C1A N5 103.9(3)
C1C C1B N5 106.1(3)
C1B C1C N6 106.9(4)
C46 B1 C40 112.5(4)
C52 B1 C40 103.6(4)
C52 B1 C46 109.9(4)
C58 B1 C40 113.5(4)
C58 B1 C46 105.9(4)
C58 B1 C52 111.6(4)
C41 C40 B1 125.9(4)
C45 C40 B1 119.2(4)
C45 C40 C41 114.7(5)
C42 C41 C40 123.8(5)
C43 C42 C41 119.9(5)
C44 C43 C42 118.5(6)
C45 C44 C43 120.5(6)
C44 C45 C40 122.5(5)
C47 C46 B1 118.8(4)
C51 C46 B1 126.0(4)
C51 C46 C47 115.2(4)
C48 C47 C46 122.8(4)
C49 C48 C47 119.2(4)
C50 C49 C48 119.5(4)
C51 C50 C49 120.6(4)
C50 C51 C46 122.7(5)
C53 C52 B1 121.6(4)
C57 C52 B1 123.6(4)
C57 C52 C53 114.5(4)
C54 C53 C52 123.6(5)
C55 C54 C53 120.0(5)
C56 C55 C54 118.8(5)
C57 C56 C55 120.2(5)
C56 C57 C52 123.0(5)
C59 C58 B1 121.4(4)
C63 C58 B1 123.8(4)
C63 C58 C59 114.6(4)
C60 C59 C58 123.0(5)
C61 C60 C59 120.7(5)
C62 C61 C60 118.6(5)
C63 C62 C61 120.0(5)
C62 C63 C58 123.0(5)

loop_
_geom_bond_atom_site_label_1
_geom_bond_atom_site_label_2
_geom_bond_distance
Rh1 Cl1 2.3917(11)
Rh1 C20 2.122(4)
Rh1 C21 2.100(4)
Rh1 C24 2.233(4)
Rh1 C25 2.180(4)
Rh1 C1A 2.041(4)
C20 C21 1.401(7)
C20 C27 1.510(7)
C21 C22 1.506(6)
C22 C23 1.535(6)
C23 C24 1.518(6)
C24 C25 1.373(6)
C25 C26 1.503(7)
C26 C27 1.536(7)
Ir1 C30 2.110(4)
Ir1 C31 2.123(4)
Ir1 C34 2.118(4)
Ir1 C35 2.121(4)
Ir1 N2 2.092(3)
Ir1 N4 2.071(3)
C30 C31 1.413(6)
C30 C37 1.507(7)
C31 C32 1.525(6)
C32 C33 1.532(7)
C33 C34 1.512(6)
C34 C35 1.398(6)
C35 C36 1.527(6)
C36 C37 1.521(7)
N1 N2 1.366(5)
N1 C5' 1.351(6)
N1 C2' 1.453(5)
N2 C3' 1.337(6)
C3' C4' 1.403(6)
C4' C5' 1.369(6)
N3 N4 1.367(5)
N3 C5* 1.344(5)
N3 C2' 1.469(5)
N4 C3* 1.345(5)
C3* C4* 1.389(6)
C4* C5* 1.360(6)
C2' C5 1.515(5)
O1 C11 1.387(5)
O1 C12 1.384(5)
C1 C2 1.391(6)
C1 C10 1.391(6)
C2 C3 1.389(6)
C2 C15 1.532(6)
C3 C4 1.384(6)
C4 C11 1.387(6)
C4 N5 1.441(5)
C5 C6 1.398(5)
C5 C12 1.404(5)
C6 C7 1.389(6)
C7 C8 1.388(6)
C7 C17 1.538(6)
C8 C13 1.398(6)
C9 C10 1.520(5)
C9 C13 1.526(5)
C9 C14A 1.548(6)
C9 C14B 1.535(6)
C10 C11 1.395(6)
C12 C13 1.388(6)
C15 C16A 1.486(8)
C15 C16B 1.473(8)
C15 C16C 1.491(8)
C17 C18A 1.523(7)
C17 C18B 1.516(6)
C17 C18C 1.539(7)
N5 C1A 1.363(5)
N5 C1B 1.395(5)
N6 C1A 1.349(5)
N6 C1C 1.372(5)
N6 C1D 1.457(5)
C1B C1C 1.349(6)
B1 C40 1.653(7)
B1 C46 1.641(7)
B1 C52 1.641(7)
B1 C58 1.636(7)
C40 C41 1.391(7)
C40 C45 1.406(7)
C41 C42 1.380(8)
C42 C43 1.394(9)
C43 C44 1.379(9)
C44 C45 1.393(8)
C46 C47 1.410(7)
C46 C51 1.387(6)
C47 C48 1.394(7)
C48 C49 1.381(7)
C49 C50 1.374(7)
C50 C51 1.382(7)
C52 C53 1.408(7)
C52 C57 1.400(7)
C53 C54 1.353(7)
C54 C55 1.399(8)
C55 C56 1.375(7)
C56 C57 1.377(7)
C58 C59 1.394(7)
C58 C63 1.411(7)
C59 C60 1.377(7)
C60 C61 1.384(7)
C61 C62 1.383(8)
C62 C63 1.383(7)

loop_
_smtbx_masks_void_nr
_smtbx_masks_void_average_x
_smtbx_masks_void_average_y
_smtbx_masks_void_average_z
_smtbx_masks_void_volume
_smtbx_masks_void_count_electrons
1 0.500 -0.108 -0.161 1638.9 84.9
